data_4079472
loop_
_publ_author_name
'Nekoueishahraki, Bijan'
'Samuel, Prinson P.'
'Roesky, Herbert W.'
'Stern, Daniel'
'Matussek, Julia'
'Stalke, Dietmar'

_publ_section_title
;
 Organobismuth(III) and Dibismuthine Complexes Bearing
 N,N&#x2032;-Disubstituted 1,8-Diaminonaphthalene Ligand: Synthesis,
 Structure, and Reactivity
;
_journal_issue 18
_journal_name_full Organometallics
_journal_page_first 6697
_journal_paper_doi 10.1021/om300758s
_journal_volume 31
_journal_year 2012
_chemical_formula_sum 'C17 H27 Bi N2 Si2'
_chemical_formula_weight 524.57
_chemical_name_systematic
; 
 ? 
;
_space_group_IT_number 14
_symmetry_cell_setting monoclinic
_symmetry_space_group_name_Hall '-P 2yn'
_symmetry_space_group_name_H-M 'P 1 21/n 1'
_atom_sites_solution_hydrogens geom
_atom_sites_solution_primary direct
_atom_sites_solution_secondary difmap
_audit_creation_method SHELXL-97
_cell_angle_alpha 90.00
_cell_angle_beta 113.2460(10)
_cell_angle_gamma 90.00
_cell_formula_units_Z 8
_cell_length_a 19.0673(9)
_cell_length_b 11.7876(5)
_cell_length_c 19.9582(9)
_cell_measurement_reflns_used 9694
_cell_measurement_temperature 100(2)
_cell_measurement_theta_max 27.637
_cell_measurement_theta_min 2.567
_cell_volume 4121.6(3)
_computing_cell_refinement 'SAINT V7.46A'
_computing_data_collection 'APEX2 v2.2-0'
_computing_data_reduction 'SAINT V7.46A'
_computing_molecular_graphics 'XP in SHELXTL v6.10'
_computing_publication_material 'XP in SHELXTL v6.10'
_computing_structure_refinement 'SHELXL in SHELXTL v6.10'
_computing_structure_solution 'SHELXS in SHELXTL v6.10'
_diffrn_ambient_temperature 100(2)
_diffrn_measured_fraction_theta_full 0.998
_diffrn_measured_fraction_theta_max 0.998
_diffrn_measurement_device_type 'BRUKER SMART APEX2 with D8-Goniometer'
_diffrn_measurement_method 'omega scans'
_diffrn_radiation_monochromator 'multilayer mirror optics'
_diffrn_radiation_source 'INCOATEC miro source'
_diffrn_radiation_type MoK\a
_diffrn_radiation_wavelength 0.71073
_diffrn_reflns_av_R_equivalents 0.0306
_diffrn_reflns_av_sigmaI/netI 0.0134
_diffrn_reflns_limit_h_max 22
_diffrn_reflns_limit_h_min -24
_diffrn_reflns_limit_k_max 15
_diffrn_reflns_limit_k_min 0
_diffrn_reflns_limit_l_max 26
_diffrn_reflns_limit_l_min 0
_diffrn_reflns_number 108907
_diffrn_reflns_theta_full 27.66
_diffrn_reflns_theta_max 27.66
_diffrn_reflns_theta_min 1.25
_exptl_absorpt_coefficient_mu 8.671
_exptl_absorpt_correction_T_max 0.4305
_exptl_absorpt_correction_T_min 0.2966
_exptl_absorpt_correction_type empirical
_exptl_absorpt_process_details SADABS-2008/1
_exptl_crystal_colour yellow
_exptl_crystal_density_diffrn 1.691
_exptl_crystal_density_method 'not measured'
_exptl_crystal_description block
_exptl_crystal_F_000 2032
_exptl_crystal_size_max 0.10
_exptl_crystal_size_mid 0.09
_exptl_crystal_size_min 0.09
_refine_diff_density_max 1.033
_refine_diff_density_min -1.282
_refine_diff_density_rms 0.083
_refine_ls_extinction_method none
_refine_ls_goodness_of_fit_ref 1.092
_refine_ls_hydrogen_treatment constr
_refine_ls_matrix_type full
_refine_ls_number_parameters 411
_refine_ls_number_reflns 9604
_refine_ls_number_restraints 0
_refine_ls_restrained_S_all 1.092
_refine_ls_R_factor_all 0.0187
_refine_ls_R_factor_gt 0.0168
_refine_ls_shift/su_max 0.002
_refine_ls_shift/su_mean 0.000
_refine_ls_structure_factor_coef Fsqd
_refine_ls_weighting_details 'calc w=1/[\s^2^(Fo^2^)+(0.0193P)^2^+3.6409P] where P=(Fo^2^+2Fc^2^)/3'
_refine_ls_weighting_scheme calc
_refine_ls_wR_factor_gt 0.0402
_refine_ls_wR_factor_ref 0.0409
_reflns_number_gt 9009
_reflns_number_total 9604
_reflns_threshold_expression >2sigma(I)
_cod_data_source_file om300758s_si_002.cif
_cod_data_source_block 6
_cod_original_sg_symbol_H-M P2(1)/n
_cod_database_code 4079472

loop_
_symmetry_equiv_pos_as_xyz
'x, y, z'
'-x+1/2, y+1/2, -z+1/2'
'-x, -y, -z'
'x-1/2, -y-1/2, z-1/2'

loop_
_atom_site_label
_atom_site_type_symbol
_atom_site_fract_x
_atom_site_fract_y
_atom_site_fract_z
_atom_site_U_iso_or_equiv
_atom_site_adp_type
_atom_site_occupancy
_atom_site_symmetry_multiplicity
_atom_site_calc_flag
_atom_site_refinement_flags
Bi1 Bi 0.723810(5) 0.302804(7) 0.255726(4) 0.02372(3) Uani 1 1 d .
Bi2 Bi 0.262457(5) 0.551365(7) 0.217112(4) 0.02203(3) Uani 1 1 d .
Si1 Si 0.63303(4) 0.45413(6) 0.10058(3) 0.02313(13) Uani 1 1 d .
Si2 Si 0.74801(4) 0.45383(5) 0.40685(3) 0.02346(13) Uani 1 1 d .
Si3 Si 0.42988(4) 0.69253(6) 0.28777(4) 0.02697(14) Uani 1 1 d .
Si4 Si 0.13005(4) 0.71389(6) 0.09487(3) 0.02619(13) Uani 1 1 d .
N1 N 0.71741(11) 0.42981(18) 0.17577(11) 0.0255(4) Uani 1 1 d .
N2 N 0.77440(11) 0.43937(17) 0.33294(11) 0.0241(4) Uani 1 1 d .
N3 N 0.34034(11) 0.67260(17) 0.28947(11) 0.0248(4) Uani 1 1 d .
N4 N 0.18639(11) 0.69739(16) 0.18688(10) 0.0228(4) Uani 1 1 d .
C1 C 0.78913(13) 0.4750(2) 0.18589(13) 0.0243(5) Uani 1 1 d .
C2 C 0.84348(13) 0.51070(19) 0.25653(13) 0.0230(4) Uani 1 1 d .
C3 C 0.83539(13) 0.4981(2) 0.32547(13) 0.0256(5) Uani 1 1 d .
C4 C 0.89080(15) 0.5453(2) 0.38744(15) 0.0347(6) Uani 1 1 d .
H4 H 0.8844 0.5402 0.4322 0.042 Uiso 1 1 calc R
C5 C 0.95578(15) 0.6002(2) 0.38699(16) 0.0375(6) Uani 1 1 d .
H5 H 0.9918 0.6324 0.4307 0.045 Uiso 1 1 calc R
C6 C 0.96746(14) 0.6076(2) 0.32447(16) 0.0339(6) Uani 1 1 d .
H6 H 1.0126 0.6421 0.3248 0.041 Uiso 1 1 calc R
C7 C 0.91239(13) 0.56409(19) 0.25856(15) 0.0267(5) Uani 1 1 d .
C8 C 0.92596(14) 0.5753(2) 0.19393(15) 0.0310(5) Uani 1 1 d .
H8 H 0.9715 0.6112 0.1962 0.037 Uiso 1 1 calc R
C9 C 0.87550(14) 0.5361(2) 0.12918(15) 0.0333(6) Uani 1 1 d .
H9 H 0.8862 0.5423 0.0867 0.040 Uiso 1 1 calc R
C10 C 0.80725(14) 0.4860(2) 0.12518(14) 0.0290(5) Uani 1 1 d .
H10 H 0.7722 0.4587 0.0794 0.035 Uiso 1 1 calc R
C11 C 0.63238(14) 0.6014(2) 0.06516(13) 0.0284(5) Uani 1 1 d .
H11A H 0.6511 0.6547 0.1061 0.043 Uiso 1 1 calc R
H11B H 0.5802 0.6220 0.0327 0.043 Uiso 1 1 calc R
H11C H 0.6655 0.6045 0.0381 0.043 Uiso 1 1 calc R
C12 C 0.61423(16) 0.3517(2) 0.02368(14) 0.0345(6) Uani 1 1 d .
H12A H 0.6549 0.3578 0.0054 0.052 Uiso 1 1 calc R
H12B H 0.5650 0.3695 -0.0157 0.052 Uiso 1 1 calc R
H12C H 0.6130 0.2743 0.0411 0.052 Uiso 1 1 calc R
C13 C 0.55427(14) 0.4381(2) 0.13331(14) 0.0298(5) Uani 1 1 d .
H13A H 0.5518 0.3591 0.1475 0.045 Uiso 1 1 calc R
H13B H 0.5056 0.4591 0.0941 0.045 Uiso 1 1 calc R
H13C H 0.5640 0.4877 0.1755 0.045 Uiso 1 1 calc R
C14 C 0.65722(14) 0.3724(2) 0.38313(14) 0.0317(5) Uani 1 1 d .
H14A H 0.6206 0.3959 0.3349 0.048 Uiso 1 1 calc R
H14B H 0.6359 0.3875 0.4196 0.048 Uiso 1 1 calc R
H14C H 0.6676 0.2911 0.3825 0.048 Uiso 1 1 calc R
C15 C 0.72961(16) 0.6052(2) 0.42182(16) 0.0360(6) Uani 1 1 d .
H15A H 0.7739 0.6513 0.4260 0.054 Uiso 1 1 calc R
H15B H 0.7207 0.6118 0.4668 0.054 Uiso 1 1 calc R
H15C H 0.6845 0.6322 0.3805 0.054 Uiso 1 1 calc R
C16 C 0.81821(16) 0.3968(2) 0.49547(14) 0.0357(6) Uani 1 1 d .
H16A H 0.8387 0.3244 0.4869 0.053 Uiso 1 1 calc R
H16B H 0.7927 0.3849 0.5290 0.053 Uiso 1 1 calc R
H16C H 0.8601 0.4511 0.5169 0.053 Uiso 1 1 calc R
C17 C 0.83610(16) 0.2347(2) 0.26110(15) 0.0334(6) Uani 1 1 d .
H17A H 0.8447 0.2602 0.2183 0.050 Uiso 1 1 calc R
H17B H 0.8351 0.1516 0.2620 0.050 Uiso 1 1 calc R
H17C H 0.8774 0.2625 0.3054 0.050 Uiso 1 1 calc R
C18 C 0.31420(14) 0.7229(2) 0.33888(13) 0.0244(5) Uani 1 1 d .
C19 C 0.23526(13) 0.75861(18) 0.31781(12) 0.0218(4) Uani 1 1 d .
C20 C 0.17491(13) 0.74793(19) 0.24552(12) 0.0220(4) Uani 1 1 d .
C21 C 0.10299(15) 0.7895(2) 0.23425(14) 0.0292(5) Uani 1 1 d .
H21 H 0.0635 0.7837 0.1869 0.035 Uiso 1 1 calc R
C22 C 0.08629(16) 0.8398(2) 0.28988(15) 0.0337(6) Uani 1 1 d .
H22 H 0.0364 0.8678 0.2796 0.040 Uiso 1 1 calc R
C23 C 0.14116(16) 0.8488(2) 0.35838(15) 0.0327(6) Uani 1 1 d .
H23 H 0.1291 0.8813 0.3961 0.039 Uiso 1 1 calc R
C24 C 0.21586(16) 0.81013(19) 0.37393(13) 0.0276(5) Uani 1 1 d .
C25 C 0.27222(17) 0.8253(2) 0.44517(14) 0.0353(6) Uani 1 1 d .
H25 H 0.2587 0.8604 0.4813 0.042 Uiso 1 1 calc R
C26 C 0.34510(17) 0.7906(3) 0.46280(14) 0.0386(7) Uani 1 1 d .
H26 H 0.3823 0.8018 0.5108 0.046 Uiso 1 1 calc R
C27 C 0.36522(15) 0.7386(2) 0.41025(13) 0.0331(6) Uani 1 1 d .
H27 H 0.4162 0.7128 0.4240 0.040 Uiso 1 1 calc R
C28 C 0.46854(17) 0.8358(3) 0.32200(18) 0.0427(7) Uani 1 1 d .
H28A H 0.4283 0.8927 0.3008 0.064 Uiso 1 1 calc R
H28B H 0.5112 0.8527 0.3080 0.064 Uiso 1 1 calc R
H28C H 0.4864 0.8374 0.3753 0.064 Uiso 1 1 calc R
C29 C 0.50054(16) 0.5836(3) 0.34222(19) 0.0460(7) Uani 1 1 d .
H29A H 0.5097 0.5917 0.3939 0.069 Uiso 1 1 calc R
H29B H 0.5486 0.5944 0.3360 0.069 Uiso 1 1 calc R
H29C H 0.4804 0.5077 0.3253 0.069 Uiso 1 1 calc R
C30 C 0.41892(17) 0.6785(3) 0.19095(16) 0.0415(7) Uani 1 1 d .
H30A H 0.4008 0.6020 0.1733 0.062 Uiso 1 1 calc R
H30B H 0.4683 0.6916 0.1879 0.062 Uiso 1 1 calc R
H30C H 0.3819 0.7345 0.1609 0.062 Uiso 1 1 calc R
C31 C 0.18875(19) 0.6706(3) 0.04360(15) 0.0438(7) Uani 1 1 d .
H31A H 0.2364 0.7141 0.0612 0.066 Uiso 1 1 calc R
H31B H 0.1603 0.6855 -0.0085 0.066 Uiso 1 1 calc R
H31C H 0.2004 0.5895 0.0511 0.066 Uiso 1 1 calc R
C32 C 0.04645(18) 0.6154(4) 0.06476(17) 0.0596(10) Uani 1 1 d .
H32A H 0.0645 0.5370 0.0756 0.089 Uiso 1 1 calc R
H32B H 0.0173 0.6238 0.0122 0.089 Uiso 1 1 calc R
H32C H 0.0137 0.6337 0.0907 0.089 Uiso 1 1 calc R
C33 C 0.0980(2) 0.8629(3) 0.07002(17) 0.0503(8) Uani 1 1 d .
H33A H 0.1344 0.9148 0.1049 0.075 Uiso 1 1 calc R
H33B H 0.0475 0.8733 0.0712 0.075 Uiso 1 1 calc R
H33C H 0.0951 0.8792 0.0208 0.075 Uiso 1 1 calc R
C34 C 0.21874(15) 0.4869(2) 0.29948(15) 0.0324(5) Uani 1 1 d .
H34A H 0.2521 0.5137 0.3482 0.049 Uiso 1 1 calc R
H34B H 0.2183 0.4038 0.2989 0.049 Uiso 1 1 calc R
H34C H 0.1668 0.5152 0.2873 0.049 Uiso 1 1 calc R

loop_
_atom_site_aniso_label
_atom_site_aniso_U_11
_atom_site_aniso_U_22
_atom_site_aniso_U_33
_atom_site_aniso_U_23
_atom_site_aniso_U_13
_atom_site_aniso_U_12
Bi1 0.02761(5) 0.02222(5) 0.01923(4) 0.00099(3) 0.00699(3) -0.00634(3)
Bi2 0.02029(4) 0.02014(4) 0.02366(5) -0.00553(3) 0.00653(3) -0.00015(3)
Si1 0.0199(3) 0.0281(3) 0.0206(3) 0.0024(2) 0.0071(2) 0.0009(2)
Si2 0.0235(3) 0.0236(3) 0.0226(3) -0.0003(2) 0.0084(2) -0.0005(2)
Si3 0.0199(3) 0.0290(3) 0.0300(3) -0.0043(3) 0.0076(3) -0.0039(3)
Si4 0.0242(3) 0.0323(4) 0.0194(3) 0.0033(3) 0.0058(3) -0.0012(3)
N1 0.0209(9) 0.0318(11) 0.0224(9) 0.0068(8) 0.0070(8) -0.0031(8)
N2 0.0228(9) 0.0253(10) 0.0244(9) -0.0035(8) 0.0094(8) -0.0050(8)
N3 0.0203(9) 0.0269(10) 0.0249(10) -0.0082(8) 0.0063(8) -0.0044(8)
N4 0.0225(9) 0.0237(9) 0.0212(9) -0.0019(7) 0.0074(8) 0.0025(7)
C1 0.0210(11) 0.0229(11) 0.0292(12) 0.0095(9) 0.0102(9) 0.0038(9)
C2 0.0196(10) 0.0170(10) 0.0341(12) 0.0044(9) 0.0124(9) 0.0022(8)
C3 0.0225(11) 0.0223(11) 0.0321(12) -0.0008(9) 0.0109(10) -0.0017(9)
C4 0.0305(13) 0.0387(15) 0.0366(14) -0.0116(11) 0.0150(11) -0.0089(11)
C5 0.0268(13) 0.0367(14) 0.0464(16) -0.0144(12) 0.0119(12) -0.0109(11)
C6 0.0233(12) 0.0258(12) 0.0536(16) -0.0028(11) 0.0163(12) -0.0053(10)
C7 0.0214(11) 0.0180(10) 0.0418(14) 0.0033(10) 0.0136(10) 0.0031(8)
C8 0.0238(12) 0.0258(12) 0.0493(16) 0.0106(11) 0.0209(11) 0.0031(9)
C9 0.0280(12) 0.0376(14) 0.0404(14) 0.0163(11) 0.0198(11) 0.0093(11)
C10 0.0239(11) 0.0346(13) 0.0295(12) 0.0105(10) 0.0117(10) 0.0043(10)
C11 0.0277(12) 0.0308(13) 0.0250(11) 0.0054(10) 0.0084(10) 0.0011(10)
C12 0.0357(14) 0.0364(14) 0.0279(12) -0.0015(11) 0.0089(11) 0.0066(11)
C13 0.0228(11) 0.0341(13) 0.0329(13) 0.0016(10) 0.0115(10) -0.0010(10)
C14 0.0297(13) 0.0378(14) 0.0306(12) -0.0003(11) 0.0150(10) -0.0053(11)
C15 0.0363(14) 0.0308(13) 0.0411(15) -0.0050(11) 0.0155(12) 0.0029(11)
C16 0.0396(14) 0.0331(14) 0.0272(12) 0.0017(11) 0.0056(11) -0.0019(11)
C17 0.0408(15) 0.0256(12) 0.0338(13) 0.0034(10) 0.0147(12) 0.0072(11)
C18 0.0282(12) 0.0223(11) 0.0238(11) -0.0048(9) 0.0114(9) -0.0067(9)
C19 0.0293(12) 0.0153(10) 0.0242(11) -0.0006(8) 0.0144(9) -0.0034(8)
C20 0.0258(11) 0.0200(10) 0.0219(10) 0.0026(8) 0.0113(9) 0.0008(9)
C21 0.0301(12) 0.0306(13) 0.0302(12) 0.0063(10) 0.0154(10) 0.0069(10)
C22 0.0392(14) 0.0281(12) 0.0459(15) 0.0079(11) 0.0297(13) 0.0079(11)
C23 0.0494(16) 0.0239(12) 0.0393(14) 0.0011(10) 0.0330(13) -0.0003(11)
C24 0.0435(14) 0.0201(11) 0.0274(12) -0.0006(9) 0.0226(11) -0.0066(10)
C25 0.0535(17) 0.0326(14) 0.0277(12) -0.0096(10) 0.0246(12) -0.0139(12)
C26 0.0466(16) 0.0479(17) 0.0209(12) -0.0103(11) 0.0131(11) -0.0184(13)
C27 0.0311(13) 0.0405(15) 0.0246(12) -0.0052(11) 0.0076(10) -0.0077(11)
C28 0.0373(15) 0.0378(15) 0.0508(17) -0.0070(13) 0.0148(13) -0.0151(12)
C29 0.0238(13) 0.0441(17) 0.0570(19) -0.0018(14) 0.0020(13) 0.0019(12)
C30 0.0356(15) 0.0552(18) 0.0406(15) -0.0074(13) 0.0224(13) -0.0100(13)
C31 0.0535(18) 0.0572(19) 0.0247(13) 0.0039(12) 0.0197(13) 0.0093(15)
C32 0.0400(17) 0.088(3) 0.0342(15) 0.0127(17) -0.0032(13) -0.0291(18)
C33 0.065(2) 0.0485(18) 0.0335(15) 0.0110(13) 0.0152(15) 0.0189(16)
C34 0.0362(14) 0.0221(12) 0.0413(14) 0.0020(10) 0.0179(12) -0.0017(10)

loop_
_atom_type_symbol
_atom_type_description
_atom_type_scat_dispersion_real
_atom_type_scat_dispersion_imag
_atom_type_scat_source
C C 0.0033 0.0016 'International Tables Vol C Tables 4.2.6.8 and 6.1.1.4'
H H 0.0000 0.0000 'International Tables Vol C Tables 4.2.6.8 and 6.1.1.4'
N N 0.0061 0.0033 'International Tables Vol C Tables 4.2.6.8 and 6.1.1.4'
Si Si 0.0817 0.0704 'International Tables Vol C Tables 4.2.6.8 and 6.1.1.4'
Bi Bi -4.1077 10.2566 'International Tables Vol C Tables 4.2.6.8 and 6.1.1.4'

loop_
_geom_angle_atom_site_label_1
_geom_angle_atom_site_label_2
_geom_angle_atom_site_label_3
_geom_angle
N1 Bi1 N2 83.69(8)
N1 Bi1 C17 93.32(9)
N2 Bi1 C17 94.75(9)
N3 Bi2 N4 82.47(7)
N3 Bi2 C34 95.18(9)
N4 Bi2 C34 94.07(8)
N1 Si1 C13 106.23(11)
N1 Si1 C11 110.19(11)
C13 Si1 C11 109.83(12)
N1 Si1 C12 114.47(11)
C13 Si1 C12 107.52(12)
C11 Si1 C12 108.51(12)
N2 Si2 C15 111.35(12)
N2 Si2 C14 106.44(11)
C15 Si2 C14 108.52(13)
N2 Si2 C16 115.25(12)
C15 Si2 C16 107.57(13)
C14 Si2 C16 107.47(12)
N3 Si3 C28 111.44(12)
N3 Si3 C30 107.39(11)
C28 Si3 C30 109.05(14)
N3 Si3 C29 112.62(13)
C28 Si3 C29 108.65(14)
C30 Si3 C29 107.57(15)
N4 Si4 C31 107.20(12)
N4 Si4 C33 112.89(12)
C31 Si4 C33 108.53(15)
N4 Si4 C32 111.36(12)
C31 Si4 C32 105.94(17)
C33 Si4 C32 110.58(18)
C1 N1 Si1 125.33(16)
C1 N1 Bi1 112.91(14)
Si1 N1 Bi1 121.10(10)
C3 N2 Si2 124.48(16)
C3 N2 Bi1 116.25(15)
Si2 N2 Bi1 118.45(10)
C18 N3 Si3 125.61(16)
C18 N3 Bi2 114.23(15)
Si3 N3 Bi2 119.97(10)
C20 N4 Si4 126.83(16)
C20 N4 Bi2 114.21(14)
Si4 N4 Bi2 116.66(10)
C10 C1 N1 118.2(2)
C10 C1 C2 119.6(2)
N1 C1 C2 122.2(2)
C7 C2 C1 116.7(2)
C7 C2 C3 117.0(2)
C1 C2 C3 126.3(2)
C4 C3 N2 118.2(2)
C4 C3 C2 118.4(2)
N2 C3 C2 123.4(2)
C3 C4 C5 123.0(3)
C3 C4 H4 118.5
C5 C4 H4 118.5
C6 C5 C4 120.2(3)
C6 C5 H5 119.9
C4 C5 H5 119.9
C5 C6 C7 120.1(2)
C5 C6 H6 120.0
C7 C6 H6 120.0
C6 C7 C8 118.4(2)
C6 C7 C2 121.1(2)
C8 C7 C2 120.4(2)
C9 C8 C7 121.4(2)
C9 C8 H8 119.3
C7 C8 H8 119.3
C8 C9 C10 119.5(2)
C8 C9 H9 120.2
C10 C9 H9 120.2
C1 C10 C9 122.3(2)
C1 C10 H10 118.9
C9 C10 H10 118.9
Si1 C11 H11A 109.5
Si1 C11 H11B 109.5
H11A C11 H11B 109.5
Si1 C11 H11C 109.5
H11A C11 H11C 109.5
H11B C11 H11C 109.5
Si1 C12 H12A 109.5
Si1 C12 H12B 109.5
H12A C12 H12B 109.5
Si1 C12 H12C 109.5
H12A C12 H12C 109.5
H12B C12 H12C 109.5
Si1 C13 H13A 109.5
Si1 C13 H13B 109.5
H13A C13 H13B 109.5
Si1 C13 H13C 109.5
H13A C13 H13C 109.5
H13B C13 H13C 109.5
Si2 C14 H14A 109.5
Si2 C14 H14B 109.5
H14A C14 H14B 109.5
Si2 C14 H14C 109.5
H14A C14 H14C 109.5
H14B C14 H14C 109.5
Si2 C15 H15A 109.5
Si2 C15 H15B 109.5
H15A C15 H15B 109.5
Si2 C15 H15C 109.5
H15A C15 H15C 109.5
H15B C15 H15C 109.5
Si2 C16 H16A 109.5
Si2 C16 H16B 109.5
H16A C16 H16B 109.5
Si2 C16 H16C 109.5
H16A C16 H16C 109.5
H16B C16 H16C 109.5
Bi1 C17 H17A 109.5
Bi1 C17 H17B 109.5
H17A C17 H17B 109.5
Bi1 C17 H17C 109.5
H17A C17 H17C 109.5
H17B C17 H17C 109.5
C27 C18 N3 118.7(2)
C27 C18 C19 119.0(2)
N3 C18 C19 122.3(2)
C24 C19 C20 117.5(2)
C24 C19 C18 116.7(2)
C20 C19 C18 125.8(2)
C21 C20 N4 118.9(2)
C21 C20 C19 118.3(2)
N4 C20 C19 122.8(2)
C20 C21 C22 122.7(2)
C20 C21 H21 118.7
C22 C21 H21 118.7
C23 C22 C21 120.3(2)
C23 C22 H22 119.8
C21 C22 H22 119.8
C22 C23 C24 120.4(2)
C22 C23 H23 119.8
C24 C23 H23 119.8
C23 C24 C25 118.8(2)
C23 C24 C19 120.7(2)
C25 C24 C19 120.5(2)
C26 C25 C24 121.1(2)
C26 C25 H25 119.4
C24 C25 H25 119.4
C25 C26 C27 119.7(2)
C25 C26 H26 120.1
C27 C26 H26 120.1
C18 C27 C26 122.9(3)
C18 C27 H27 118.6
C26 C27 H27 118.6
Si3 C28 H28A 109.5
Si3 C28 H28B 109.5
H28A C28 H28B 109.5
Si3 C28 H28C 109.5
H28A C28 H28C 109.5
H28B C28 H28C 109.5
Si3 C29 H29A 109.5
Si3 C29 H29B 109.5
H29A C29 H29B 109.5
Si3 C29 H29C 109.5
H29A C29 H29C 109.5
H29B C29 H29C 109.5
Si3 C30 H30A 109.5
Si3 C30 H30B 109.5
H30A C30 H30B 109.5
Si3 C30 H30C 109.5
H30A C30 H30C 109.5
H30B C30 H30C 109.5
Si4 C31 H31A 109.5
Si4 C31 H31B 109.5
H31A C31 H31B 109.5
Si4 C31 H31C 109.5
H31A C31 H31C 109.5
H31B C31 H31C 109.5
Si4 C32 H32A 109.5
Si4 C32 H32B 109.5
H32A C32 H32B 109.5
Si4 C32 H32C 109.5
H32A C32 H32C 109.5
H32B C32 H32C 109.5
Si4 C33 H33A 109.5
Si4 C33 H33B 109.5
H33A C33 H33B 109.5
Si4 C33 H33C 109.5
H33A C33 H33C 109.5
H33B C33 H33C 109.5
Bi2 C34 H34A 109.5
Bi2 C34 H34B 109.5
H34A C34 H34B 109.5
Bi2 C34 H34C 109.5
H34A C34 H34C 109.5
H34B C34 H34C 109.5

loop_
_geom_bond_atom_site_label_1
_geom_bond_atom_site_label_2
_geom_bond_distance
Bi1 N1 2.1561(19)
Bi1 N2 2.1733(19)
Bi1 C17 2.249(3)
Bi2 N3 2.1541(19)
Bi2 N4 2.1771(19)
Bi2 C34 2.248(3)
Si1 N1 1.737(2)
Si1 C13 1.869(2)
Si1 C11 1.872(3)
Si1 C12 1.873(3)
Si2 N2 1.745(2)
Si2 C15 1.866(3)
Si2 C14 1.870(3)
Si2 C16 1.872(3)
Si3 N3 1.737(2)
Si3 C28 1.861(3)
Si3 C30 1.867(3)
Si3 C29 1.868(3)
Si4 N4 1.734(2)
Si4 C31 1.861(3)
Si4 C33 1.862(3)
Si4 C32 1.869(3)
N1 C1 1.406(3)
N2 C3 1.411(3)
N3 C18 1.400(3)
N4 C20 1.405(3)
C1 C10 1.391(3)
C1 C2 1.444(3)
C2 C7 1.443(3)
C2 C3 1.451(3)
C3 C4 1.387(4)
C4 C5 1.401(4)
C4 H4 0.9500
C5 C6 1.354(4)
C5 H5 0.9500
C6 C7 1.417(4)
C6 H6 0.9500
C7 C8 1.418(4)
C8 C9 1.352(4)
C8 H8 0.9500
C9 C10 1.402(3)
C9 H9 0.9500
C10 H10 0.9500
C11 H11A 0.9800
C11 H11B 0.9800
C11 H11C 0.9800
C12 H12A 0.9800
C12 H12B 0.9800
C12 H12C 0.9800
C13 H13A 0.9800
C13 H13B 0.9800
C13 H13C 0.9800
C14 H14A 0.9800
C14 H14B 0.9800
C14 H14C 0.9800
C15 H15A 0.9800
C15 H15B 0.9800
C15 H15C 0.9800
C16 H16A 0.9800
C16 H16B 0.9800
C16 H16C 0.9800
C17 H17A 0.9800
C17 H17B 0.9800
C17 H17C 0.9800
C18 C27 1.384(3)
C18 C19 1.456(3)
C19 C24 1.445(3)
C19 C20 1.453(3)
C20 C21 1.389(3)
C21 C22 1.402(4)
C21 H21 0.9500
C22 C23 1.359(4)
C22 H22 0.9500
C23 C24 1.408(4)
C23 H23 0.9500
C24 C25 1.415(4)
C25 C26 1.355(4)
C25 H25 0.9500
C26 C27 1.393(4)
C26 H26 0.9500
C27 H27 0.9500
C28 H28A 0.9800
C28 H28B 0.9800
C28 H28C 0.9800
C29 H29A 0.9800
C29 H29B 0.9800
C29 H29C 0.9800
C30 H30A 0.9800
C30 H30B 0.9800
C30 H30C 0.9800
C31 H31A 0.9800
C31 H31B 0.9800
C31 H31C 0.9800
C32 H32A 0.9800
C32 H32B 0.9800
C32 H32C 0.9800
C33 H33A 0.9800
C33 H33B 0.9800
C33 H33C 0.9800
C34 H34A 0.9800
C34 H34B 0.9800
C34 H34C 0.9800

loop_
_geom_torsion_atom_site_label_1
_geom_torsion_atom_site_label_2
_geom_torsion_atom_site_label_3
_geom_torsion_atom_site_label_4
_geom_torsion
C13 Si1 N1 C1 -152.8(2)
C11 Si1 N1 C1 -33.9(2)
C12 Si1 N1 C1 88.7(2)
C13 Si1 N1 Bi1 37.21(16)
C11 Si1 N1 Bi1 156.12(12)
C12 Si1 N1 Bi1 -81.27(15)
N2 Bi1 N1 C1 58.80(17)
C17 Bi1 N1 C1 -35.62(18)
N2 Bi1 N1 Si1 -130.06(13)
C17 Bi1 N1 Si1 135.52(14)
C15 Si2 N2 C3 54.7(2)
C14 Si2 N2 C3 172.80(19)
C16 Si2 N2 C3 -68.2(2)
C15 Si2 N2 Bi1 -136.07(13)
C14 Si2 N2 Bi1 -17.97(15)
C16 Si2 N2 Bi1 101.05(14)
N1 Bi1 N2 C3 -50.92(17)
C17 Bi1 N2 C3 41.91(18)
N1 Bi1 N2 Si2 138.98(12)
C17 Bi1 N2 Si2 -128.20(12)
C28 Si3 N3 C18 -29.9(2)
C30 Si3 N3 C18 -149.3(2)
C29 Si3 N3 C18 92.5(2)
C28 Si3 N3 Bi2 155.50(14)
C30 Si3 N3 Bi2 36.13(17)
C29 Si3 N3 Bi2 -82.11(16)
N4 Bi2 N3 C18 58.73(17)
C34 Bi2 N3 C18 -34.70(18)
N4 Bi2 N3 Si3 -126.07(13)
C34 Bi2 N3 Si3 140.50(13)
C31 Si4 N4 C20 160.8(2)
C33 Si4 N4 C20 41.3(2)
C32 Si4 N4 C20 -83.8(2)
C31 Si4 N4 Bi2 -37.59(16)
C33 Si4 N4 Bi2 -157.05(14)
C32 Si4 N4 Bi2 77.87(18)
N3 Bi2 N4 C20 -56.95(16)
C34 Bi2 N4 C20 37.75(17)
N3 Bi2 N4 Si4 139.08(12)
C34 Bi2 N4 Si4 -126.22(12)
Si1 N1 C1 C10 -36.6(3)
Bi1 N1 C1 C10 134.06(19)
Si1 N1 C1 C2 142.87(19)
Bi1 N1 C1 C2 -46.4(3)
C10 C1 C2 C7 4.4(3)
N1 C1 C2 C7 -175.1(2)
C10 C1 C2 C3 -175.7(2)
N1 C1 C2 C3 4.8(4)
Si2 N2 C3 C4 18.8(3)
Bi1 N2 C3 C4 -150.69(19)
Si2 N2 C3 C2 -161.83(18)
Bi1 N2 C3 C2 28.7(3)
C7 C2 C3 C4 4.9(3)
C1 C2 C3 C4 -175.1(2)
C7 C2 C3 N2 -174.6(2)
C1 C2 C3 N2 5.5(4)
N2 C3 C4 C5 176.6(2)
C2 C3 C4 C5 -2.9(4)
C3 C4 C5 C6 -1.0(5)
C4 C5 C6 C7 2.7(4)
C5 C6 C7 C8 178.8(2)
C5 C6 C7 C2 -0.4(4)
C1 C2 C7 C6 176.6(2)
C3 C2 C7 C6 -3.4(3)
C1 C2 C7 C8 -2.6(3)
C3 C2 C7 C8 177.4(2)
C6 C7 C8 C9 -179.7(2)
C2 C7 C8 C9 -0.4(4)
C7 C8 C9 C10 1.8(4)
N1 C1 C10 C9 176.3(2)
C2 C1 C10 C9 -3.2(4)
C8 C9 C10 C1 0.0(4)
Si3 N3 C18 C27 -36.3(3)
Bi2 N3 C18 C27 138.6(2)
Si3 N3 C18 C19 144.05(19)
Bi2 N3 C18 C19 -41.1(3)
C27 C18 C19 C24 0.7(3)
N3 C18 C19 C24 -179.6(2)
C27 C18 C19 C20 -179.9(2)
N3 C18 C19 C20 -0.2(4)
Si4 N4 C20 C21 19.6(3)
Bi2 N4 C20 C21 -142.47(18)
Si4 N4 C20 C19 -160.46(17)
Bi2 N4 C20 C19 37.5(3)
C24 C19 C20 C21 1.2(3)
C18 C19 C20 C21 -178.2(2)
C24 C19 C20 N4 -178.7(2)
C18 C19 C20 N4 1.9(3)
N4 C20 C21 C22 179.1(2)
C19 C20 C21 C22 -0.8(4)
C20 C21 C22 C23 -0.6(4)
C21 C22 C23 C24 1.5(4)
C22 C23 C24 C25 177.3(2)
C22 C23 C24 C19 -1.1(4)
C20 C19 C24 C23 -0.3(3)
C18 C19 C24 C23 179.1(2)
C20 C19 C24 C25 -178.7(2)
C18 C19 C24 C25 0.8(3)
C23 C24 C25 C26 -179.4(2)
C19 C24 C25 C26 -1.0(4)
C24 C25 C26 C27 -0.3(4)
N3 C18 C27 C26 178.2(2)
C19 C18 C27 C26 -2.1(4)
C25 C26 C27 C18 1.9(4)
